data_7226354
loop_
_publ_author_name
'yedukondalu, nalli'
'Gupta, Gaurav'
'Nadkarni, Janhavi R.'
'Gupta, Vivek'
'Syed, Sajad Hussain'
'Ali, Asif'

_publ_section_title
;
 Divergent Synthesis of prenylated carbazole alkaloids (+)-S-Mahanimbine
 led to the discovery of Notch activator
;
_journal_name_full 'RSC Adv.'
_journal_paper_doi 10.1039/C6RA16531A
_journal_year 2016
_chemical_formula_moiety 'C24 H25 N O2'
_chemical_formula_sum 'C24 H25 N O2'
_chemical_formula_weight 359.45
_chemical_name_systematic
;
 3,5-Dimethyl-3-(4-methylpent-3-en-1-yl)pyrano[3,2-a]
 carbazole-11(3H)-carbaldehyde
;
_space_group_IT_number 4
_symmetry_cell_setting monoclinic
_symmetry_space_group_name_Hall 'P 2yb'
_symmetry_space_group_name_H-M 'P 1 21 1'
_atom_sites_solution_hydrogens geom
_atom_sites_solution_primary direct
_atom_sites_solution_secondary difmap
_audit_creation_method SHELXL-97
_audit_update_record
;
2013-12-05 deposited with the CCDC.
2016-08-19 downloaded from the CCDC.
;
_cell_angle_alpha 90.00
_cell_angle_beta 93.885(8)
_cell_angle_gamma 90.00
_cell_formula_units_Z 2
_cell_length_a 5.6204(5)
_cell_length_b 25.209(3)
_cell_length_c 6.9669(6)
_cell_measurement_reflns_used 966
_cell_measurement_temperature 293(2)
_cell_measurement_theta_max 23.1150
_cell_measurement_theta_min 3.9760
_cell_volume 984.83(17)
_computing_cell_refinement 'CrysAlisPro (Oxford Diffraction,2010)'
_computing_data_collection 'CrysAlisPro (Oxford Diffraction,2010)'
_computing_data_reduction 'CrysAlisPro (Oxford Diffraction,2010)'
_computing_molecular_graphics 'ORTEP3 (Farrugia, 1997)'
_computing_publication_material PLATON(Spek,2009)
_computing_structure_refinement 'SHELXL-97 (Sheldrick, 2008)'
_computing_structure_solution 'SHELXS-97 (Sheldrick, 2008)'
_diffrn_ambient_temperature 293(2)
_diffrn_detector_area_resol_mean 16.1049
_diffrn_measured_fraction_theta_full 0.997
_diffrn_measured_fraction_theta_max 0.997
_diffrn_measurement_device_type 'Xcalibur, Sapphire3'
_diffrn_measurement_method 'omega scans'
_diffrn_radiation_monochromator graphite
_diffrn_radiation_source 'fine-focus sealed tube'
_diffrn_radiation_type MoK\a
_diffrn_radiation_wavelength 0.71073
_diffrn_reflns_av_R_equivalents 0.0363
_diffrn_reflns_av_sigmaI/netI 0.0817
_diffrn_reflns_limit_h_max 6
_diffrn_reflns_limit_h_min -6
_diffrn_reflns_limit_k_max 31
_diffrn_reflns_limit_k_min -17
_diffrn_reflns_limit_l_max 8
_diffrn_reflns_limit_l_min -5
_diffrn_reflns_number 3858
_diffrn_reflns_theta_full 26.00
_diffrn_reflns_theta_max 26.00
_diffrn_reflns_theta_min 3.63
_diffrn_standards_decay_% 0
_diffrn_standards_interval_count 0
_diffrn_standards_interval_time 0
_diffrn_standards_number 0
_exptl_absorpt_coefficient_mu 0.076
_exptl_absorpt_correction_T_max 1.00000
_exptl_absorpt_correction_T_min 0.44220
_exptl_absorpt_correction_type multi-scan
_exptl_absorpt_process_details
;
CrysAlisPro, Agilent Technologies,
Version 1.171.36.28 (release 01-02-2013 CrysAlis171 .NET)
(compiled Feb  1 2013,16:14:44)
Empirical absorption correction using spherical harmonics,
 implemented in SCALE3 ABSPACK scaling algorithm.
;
_exptl_crystal_colour white
_exptl_crystal_density_diffrn 1.212
_exptl_crystal_density_method 'not measured'
_exptl_crystal_description block
_exptl_crystal_F_000 384
_exptl_crystal_size_max 0.3
_exptl_crystal_size_mid 0.2
_exptl_crystal_size_min 0.2
_refine_diff_density_max 0.121
_refine_diff_density_min -0.152
_refine_diff_density_rms 0.033
_refine_ls_abs_structure_details 'Flack H D (1983), Acta Cryst. A39, 876-881'
_refine_ls_abs_structure_Flack 10(10)
_refine_ls_extinction_method none
_refine_ls_goodness_of_fit_ref 0.934
_refine_ls_hydrogen_treatment constr
_refine_ls_matrix_type full
_refine_ls_number_parameters 248
_refine_ls_number_reflns 1967
_refine_ls_number_restraints 1
_refine_ls_restrained_S_all 0.934
_refine_ls_R_factor_all 0.1042
_refine_ls_R_factor_gt 0.0531
_refine_ls_shift/su_max 0.001
_refine_ls_shift/su_mean 0.000
_refine_ls_structure_factor_coef Fsqd
_refine_ls_weighting_details 'calc w=1/[\s^2^(Fo^2^)+(0.0342P)^2^+0.0000P] where P=(Fo^2^+2Fc^2^)/3'
_refine_ls_weighting_scheme calc
_refine_ls_wR_factor_gt 0.0891
_refine_ls_wR_factor_ref 0.1069
_reflns_number_gt 1130
_reflns_number_total 1967
_reflns_threshold_expression >2sigma(I)
_cod_data_source_file c6ra16531a2.cif
_cod_data_source_block mk01
_cod_original_cell_volume 984.85(16)
_cod_original_sg_symbol_H-M 'P 21'
_cod_database_code 7226354

loop_
_symmetry_equiv_pos_as_xyz
'x, y, z'
'-x, y+1/2, -z'

loop_
_atom_site_label
_atom_site_type_symbol
_atom_site_fract_x
_atom_site_fract_y
_atom_site_fract_z
_atom_site_U_iso_or_equiv
_atom_site_adp_type
_atom_site_occupancy
_atom_site_symmetry_multiplicity
_atom_site_calc_flag
_atom_site_refinement_flags
C1 C 0.0671(7) 0.2946(2) 0.7095(6) 0.0540(12) Uani 1 1 d .
H1 H -0.0161 0.3172 0.6237 0.065 Uiso 1 1 calc R
C2 C 0.1400(7) 0.2471(2) 0.6492(6) 0.0559(12) Uani 1 1 d .
H2 H 0.1158 0.2374 0.5206 0.067 Uiso 1 1 calc R
C3 C 0.2606(7) 0.21015(19) 0.7921(6) 0.0547(12) Uani 1 1 d .
O4 O 0.4138(4) 0.24196(13) 0.9270(4) 0.0513(8) Uani 1 1 d .
C5 C 0.4081(7) 0.30001(19) 1.1895(6) 0.0492(12) Uani 1 1 d .
C6 C 0.3082(7) 0.34310(19) 1.2757(7) 0.0559(13) Uani 1 1 d .
H6 H 0.3732 0.3552 1.3940 0.067 Uiso 1 1 calc R
C7 C -0.0268(9) 0.4423(2) 1.4166(9) 0.0792(17) Uani 1 1 d .
H7 H 0.0920 0.4370 1.5142 0.095 Uiso 1 1 calc R
C8 C -0.2008(11) 0.4810(3) 1.4341(10) 0.096(2) Uani 1 1 d .
H8 H -0.1977 0.5021 1.5437 0.115 Uiso 1 1 calc R
C9 C -0.3797(11) 0.4881(3) 1.2876(11) 0.098(2) Uani 1 1 d .
H9 H -0.4955 0.5139 1.3029 0.117 Uiso 1 1 calc R
C10 C -0.3911(9) 0.4586(2) 1.1215(9) 0.0766(16) Uani 1 1 d .
H10 H -0.5120 0.4635 1.0254 0.092 Uiso 1 1 calc R
N11 N -0.1889(6) 0.38368(15) 0.9547(5) 0.0517(10) Uani 1 1 d .
C12 C 0.3082(7) 0.28389(19) 1.0087(6) 0.0451(11) Uani 1 1 d .
C13 C 0.1092(7) 0.36890(18) 1.1863(6) 0.0504(12) Uani 1 1 d .
C14 C -0.0342(8) 0.41214(19) 1.2529(7) 0.0588(13) Uani 1 1 d .
C15 C -0.2131(8) 0.4209(2) 1.1041(8) 0.0591(13) Uani 1 1 d .
C16 C 0.0139(7) 0.35179(18) 1.0075(6) 0.0472(11) Uani 1 1 d .
C17 C 0.1171(7) 0.31069(17) 0.9075(6) 0.0461(12) Uani 1 1 d .
C18 C -0.3574(8) 0.3731(2) 0.8077(7) 0.0651(14) Uani 1 1 d .
H18 H -0.3430 0.3418 0.7391 0.078 Uiso 1 1 calc R
O19 O -0.5247(6) 0.40230(15) 0.7615(5) 0.0781(11) Uani 1 1 d .
C20 C 0.6215(7) 0.2715(2) 1.2820(7) 0.0674(16) Uani 1 1 d .
H201 H 0.7603 0.2804 1.2157 0.101 Uiso 1 1 calc R
H202 H 0.5951 0.2339 1.2749 0.101 Uiso 1 1 calc R
H203 H 0.6451 0.2821 1.4143 0.101 Uiso 1 1 calc R
C21 C 0.4295(8) 0.1735(2) 0.7013(8) 0.0741(16) Uani 1 1 d .
H211 H 0.5450 0.1938 0.6376 0.111 Uiso 1 1 calc R
H212 H 0.3424 0.1512 0.6094 0.111 Uiso 1 1 calc R
H213 H 0.5095 0.1518 0.7989 0.111 Uiso 1 1 calc R
C22 C 0.0757(7) 0.1814(2) 0.9056(7) 0.0624(14) Uani 1 1 d .
H221 H -0.0190 0.1587 0.8179 0.075 Uiso 1 1 calc R
H222 H -0.0308 0.2077 0.9548 0.075 Uiso 1 1 calc R
C23 C 0.1785(8) 0.1477(3) 1.0743(9) 0.095(2) Uani 1 1 d .
H231 H 0.2603 0.1173 1.0241 0.114 Uiso 1 1 calc R
H232 H 0.2953 0.1685 1.1505 0.114 Uiso 1 1 calc R
C24 C -0.0095(10) 0.1281(3) 1.2033(9) 0.0864(17) Uani 1 1 d .
H24 H -0.0512 0.1516 1.2986 0.104 Uiso 1 1 calc R
C25 C -0.1180(8) 0.0835(2) 1.1977(8) 0.0684(15) Uani 1 1 d .
C26 C -0.3046(10) 0.0685(3) 1.3288(11) 0.136(3) Uani 1 1 d .
H262 H -0.2436 0.0416 1.4161 0.203 Uiso 1 1 calc R
H263 H -0.4419 0.0552 1.2545 0.203 Uiso 1 1 calc R
H261 H -0.3489 0.0991 1.4003 0.203 Uiso 1 1 calc R
C27 C -0.0764(14) 0.0422(3) 1.0568(12) 0.156(4) Uani 1 1 d .
H271 H -0.0050 0.0575 0.9485 0.233 Uiso 1 1 calc R
H272 H -0.2255 0.0260 1.0145 0.233 Uiso 1 1 calc R
H273 H 0.0285 0.0158 1.1148 0.233 Uiso 1 1 calc R

loop_
_atom_site_aniso_label
_atom_site_aniso_U_11
_atom_site_aniso_U_22
_atom_site_aniso_U_33
_atom_site_aniso_U_23
_atom_site_aniso_U_13
_atom_site_aniso_U_12
C1 0.047(2) 0.069(4) 0.045(3) 0.005(3) -0.006(2) -0.003(2)
C2 0.055(3) 0.066(3) 0.045(3) -0.002(3) -0.005(2) -0.004(3)
C3 0.042(2) 0.067(3) 0.054(3) -0.005(3) 0.000(2) -0.002(2)
O4 0.0389(14) 0.064(2) 0.0504(18) -0.0026(18) -0.0021(14) -0.0014(15)
C5 0.045(2) 0.060(3) 0.042(3) 0.012(3) -0.001(2) -0.007(2)
C6 0.055(2) 0.070(4) 0.042(3) 0.001(3) -0.003(2) -0.019(3)
C7 0.072(3) 0.089(4) 0.077(4) -0.027(4) 0.008(3) -0.010(3)
C8 0.103(4) 0.091(5) 0.094(5) -0.034(4) 0.025(4) -0.004(4)
C9 0.079(4) 0.087(5) 0.129(6) -0.019(5) 0.019(4) 0.010(4)
C10 0.068(3) 0.080(4) 0.082(4) -0.010(4) 0.008(3) -0.009(3)
N11 0.0457(18) 0.056(3) 0.053(2) 0.005(2) 0.0019(19) -0.0063(18)
C12 0.039(2) 0.057(3) 0.040(3) 0.005(3) 0.005(2) -0.010(2)
C13 0.047(2) 0.056(3) 0.048(3) 0.006(3) 0.006(2) -0.011(2)
C14 0.053(3) 0.061(3) 0.064(3) -0.003(3) 0.012(3) -0.012(3)
C15 0.053(3) 0.055(3) 0.071(3) 0.002(3) 0.015(3) -0.006(3)
C16 0.043(2) 0.054(3) 0.044(3) 0.004(3) 0.002(2) -0.008(2)
C17 0.038(2) 0.054(3) 0.045(3) 0.011(3) -0.004(2) -0.008(2)
C18 0.053(3) 0.081(4) 0.061(3) 0.012(3) -0.001(3) -0.012(3)
O19 0.0559(18) 0.089(3) 0.088(3) 0.013(2) -0.0048(19) 0.0084(19)
C20 0.052(2) 0.085(4) 0.063(3) 0.011(3) -0.015(2) -0.004(3)
C21 0.059(3) 0.087(4) 0.076(4) -0.005(3) -0.001(3) 0.009(3)
C22 0.039(2) 0.072(4) 0.075(4) 0.005(3) -0.005(2) -0.003(2)
C23 0.059(3) 0.109(5) 0.115(5) 0.052(4) -0.009(3) -0.016(3)
C24 0.091(4) 0.076(4) 0.091(5) 0.000(4) 0.002(4) 0.012(4)
C25 0.056(3) 0.056(3) 0.094(4) 0.012(4) 0.008(3) 0.006(3)
C26 0.096(4) 0.145(7) 0.173(7) 0.085(6) 0.059(5) 0.029(4)
C27 0.175(8) 0.116(7) 0.177(9) -0.046(7) 0.026(7) -0.036(6)

loop_
_atom_type_symbol
_atom_type_description
_atom_type_scat_dispersion_real
_atom_type_scat_dispersion_imag
_atom_type_scat_source
C C 0.0033 0.0000 'International Tables Vol C Tables 4.2.6.8 and 6.1.1.4'
H H 0.0000 0.0000 'International Tables Vol C Tables 4.2.6.8 and 6.1.1.4'
N N 0.0061 0.0000 'International Tables Vol C Tables 4.2.6.8 and 6.1.1.4'
O O 0.0106 0.0000 'International Tables Vol C Tables 4.2.6.8 and 6.1.1.4'

loop_
_geom_angle_atom_site_label_1
_geom_angle_atom_site_label_2
_geom_angle_atom_site_label_3
_geom_angle
C2 C1 C17 120.4(4)
C2 C1 H1 119.8
C17 C1 H1 119.8
C1 C2 C3 118.8(4)
C1 C2 H2 120.6
C3 C2 H2 120.6
O4 C3 C2 107.8(4)
O4 C3 C21 104.3(3)
C2 C3 C21 112.1(4)
O4 C3 C22 108.5(3)
C2 C3 C22 110.3(3)
C21 C3 C22 113.5(4)
C12 O4 C3 116.1(3)
C6 C5 C12 118.0(4)
C6 C5 C20 121.7(4)
C12 C5 C20 120.3(4)
C5 C6 C13 120.5(4)
C5 C6 H6 119.7
C13 C6 H6 119.7
C14 C7 C8 118.7(6)
C14 C7 H7 120.7
C8 C7 H7 120.7
C7 C8 C9 120.1(6)
C7 C8 H8 119.9
C9 C8 H8 119.9
C10 C9 C8 122.4(6)
C10 C9 H9 118.8
C8 C9 H9 118.8
C9 C10 C15 116.8(5)
C9 C10 H10 121.6
C15 C10 H10 121.6
C18 N11 C15 125.5(4)
C18 N11 C16 125.7(4)
C15 N11 C16 107.5(4)
O4 C12 C5 116.3(4)
O4 C12 C17 120.1(4)
C5 C12 C17 123.5(4)
C16 C13 C6 120.1(4)
C16 C13 C14 109.3(4)
C6 C13 C14 130.6(5)
C7 C14 C15 120.3(5)
C7 C14 C13 134.2(5)
C15 C14 C13 105.5(4)
C10 C15 C14 121.6(5)
C10 C15 N11 128.5(5)
C14 C15 N11 109.6(4)
C13 C16 C17 121.9(4)
C13 C16 N11 108.0(4)
C17 C16 N11 130.0(4)
C16 C17 C12 115.6(4)
C16 C17 C1 128.6(4)
C12 C17 C1 115.6(4)
O19 C18 N11 124.1(5)
O19 C18 H18 118.0
N11 C18 H18 118.0
C5 C20 H201 109.5
C5 C20 H202 109.5
H201 C20 H202 109.5
C5 C20 H203 109.5
H201 C20 H203 109.5
H202 C20 H203 109.5
C3 C21 H211 109.5
C3 C21 H212 109.5
H211 C21 H212 109.5
C3 C21 H213 109.5
H211 C21 H213 109.5
H212 C21 H213 109.5
C3 C22 C23 115.2(4)
C3 C22 H221 108.5
C23 C22 H221 108.5
C3 C22 H222 108.5
C23 C22 H222 108.5
H221 C22 H222 107.5
C24 C23 C22 113.2(4)
C24 C23 H231 108.9
C22 C23 H231 108.9
C24 C23 H232 108.9
C22 C23 H232 108.9
H231 C23 H232 107.8
C25 C24 C23 128.2(6)
C25 C24 H24 115.9
C23 C24 H24 115.9
C24 C25 C27 123.4(6)
C24 C25 C26 124.1(6)
C27 C25 C26 112.5(6)
C25 C26 H262 109.5
C25 C26 H263 109.5
H262 C26 H263 109.5
C25 C26 H261 109.5
H262 C26 H261 109.5
H263 C26 H261 109.5
C25 C27 H271 109.5
C25 C27 H272 109.5
H271 C27 H272 109.5
C25 C27 H273 109.5
H271 C27 H273 109.5
H272 C27 H273 109.5

loop_
_geom_bond_atom_site_label_1
_geom_bond_atom_site_label_2
_geom_bond_distance
C1 C2 1.342(6)
C1 C17 1.447(6)
C1 H1 0.9300
C2 C3 1.492(6)
C2 H2 0.9300
C3 O4 1.469(5)
C3 C21 1.496(6)
C3 C22 1.530(6)
O4 C12 1.356(5)
C5 C6 1.379(6)
C5 C12 1.404(5)
C5 C20 1.505(6)
C6 C13 1.402(6)
C6 H6 0.9300
C7 C14 1.368(6)
C7 C8 1.393(7)
C7 H7 0.9300
C8 C9 1.395(9)
C8 H8 0.9300
C9 C10 1.374(8)
C9 H9 0.9300
C10 C15 1.390(6)
C10 H10 0.9300
N11 C18 1.373(5)
N11 C15 1.416(6)
N11 C16 1.423(5)
C12 C17 1.416(5)
C13 C16 1.391(6)
C13 C14 1.451(6)
C14 C15 1.412(6)
C16 C17 1.396(6)
C18 O19 1.220(5)
C18 H18 0.9300
C20 H201 0.9600
C20 H202 0.9600
C20 H203 0.9600
C21 H211 0.9600
C21 H212 0.9600
C21 H213 0.9600
C22 C23 1.533(6)
C22 H221 0.9700
C22 H222 0.9700
C23 C24 1.515(7)
C23 H231 0.9700
C23 H232 0.9700
C24 C25 1.278(7)
C24 H24 0.9300
C25 C27 1.462(8)
C25 C26 1.486(7)
C26 H262 0.9600
C26 H263 0.9600
C26 H261 0.9600
C27 H271 0.9600
C27 H272 0.9600
C27 H273 0.9600

loop_
_geom_torsion_atom_site_label_1
_geom_torsion_atom_site_label_2
_geom_torsion_atom_site_label_3
_geom_torsion_atom_site_label_4
_geom_torsion
C17 C1 C2 C3 3.5(6)
C1 C2 C3 O4 -38.0(5)
C1 C2 C3 C21 -152.3(4)
C1 C2 C3 C22 80.2(5)
C2 C3 O4 C12 51.4(5)
C21 C3 O4 C12 170.8(4)
C22 C3 O4 C12 -68.0(4)
C12 C5 C6 C13 1.6(6)
C20 C5 C6 C13 180.0(4)
C14 C7 C8 C9 0.7(9)
C7 C8 C9 C10 -0.9(10)
C8 C9 C10 C15 -0.6(9)
C3 O4 C12 C5 153.2(3)
C3 O4 C12 C17 -30.3(5)
C6 C5 C12 O4 178.9(4)
C20 C5 C12 O4 0.4(5)
C6 C5 C12 C17 2.5(5)
C20 C5 C12 C17 -175.9(4)
C5 C6 C13 C16 -1.3(6)
C5 C6 C13 C14 175.6(4)
C8 C7 C14 C15 1.0(7)
C8 C7 C14 C13 -178.8(5)
C16 C13 C14 C7 178.1(5)
C6 C13 C14 C7 0.9(8)
C16 C13 C14 C15 -1.7(5)
C6 C13 C14 C15 -178.9(4)
C9 C10 C15 C14 2.3(7)
C9 C10 C15 N11 176.4(5)
C7 C14 C15 C10 -2.5(7)
C13 C14 C15 C10 177.3(4)
C7 C14 C15 N11 -177.7(4)
C13 C14 C15 N11 2.2(5)
C18 N11 C15 C10 -9.0(7)
C16 N11 C15 C10 -176.6(4)
C18 N11 C15 C14 165.7(4)
C16 N11 C15 C14 -1.8(5)
C6 C13 C16 C17 -3.0(6)
C14 C13 C16 C17 179.4(4)
C6 C13 C16 N11 178.2(4)
C14 C13 C16 N11 0.7(5)
C18 N11 C16 C13 -166.8(4)
C15 N11 C16 C13 0.7(4)
C18 N11 C16 C17 14.5(6)
C15 N11 C16 C17 -177.9(4)
C13 C16 C17 C12 6.6(6)
N11 C16 C17 C12 -174.9(4)
C13 C16 C17 C1 -168.1(4)
N11 C16 C17 C1 10.4(7)
O4 C12 C17 C16 177.3(3)
C5 C12 C17 C16 -6.5(5)
O4 C12 C17 C1 -7.3(5)
C5 C12 C17 C1 168.9(4)
C2 C1 C17 C16 -164.2(4)
C2 C1 C17 C12 21.1(6)
C15 N11 C18 O19 17.5(7)
C16 N11 C18 O19 -177.2(4)
O4 C3 C22 C23 -54.7(6)
C2 C3 C22 C23 -172.6(5)
C21 C3 C22 C23 60.7(6)
C3 C22 C23 C24 169.6(5)
C22 C23 C24 C25 95.4(8)
C23 C24 C25 C27 -0.5(10)
C23 C24 C25 C26 -178.6(5)
